data_1533448
loop_
_publ_author_name
'Amami, M.'
'Sebald, A.'
'van Smaalen, S.'
'Ben Salah, A.'
'Helluy, X.'

_publ_section_title
;
 Structural investigation of trimethylammonium tetrachloromercurate
;
_journal_name_full 'Journal of Solid State Chemistry'
_journal_page_first 2961
_journal_page_last 2970
_journal_volume 177
_journal_year 2004
_chemical_formula_sum 'C6 H20 Cl4 Hg N2'
_chemical_name_systematic '(N H (C H3)3)2 (Hg Cl4)'
_space_group_IT_number 14
_symmetry_space_group_name_Hall '-P 2n'
_symmetry_space_group_name_H-M 'P 1 1 21/n'
_cell_angle_alpha 90
_cell_angle_beta 90
_cell_angle_gamma 92.2
_cell_formula_units_Z 4
_cell_length_a 18.36
_cell_length_b 6.164
_cell_length_c 13.07
_cell_volume 1478.055
_citation_journal_id_ASTM JSSCBI
_cod_data_source_file Amami_JSSCBI_2004_1849.cif
_cod_data_source_block C6H20Cl4Hg1N2
_cod_original_sg_symbol_Hall '-P 2ybc (z,x-z,y)'
_cod_original_formula_sum 'C6 H20 Cl4 Hg1 N2'
_cod_database_code 1533448

loop_
_symmetry_equiv_pos_as_xyz
x,y,z
-x+1/2,-y+1/2,z+1/2
-x,-y,-z
x-1/2,y-1/2,-z-1/2

loop_
_atom_site_label
_atom_site_type_symbol
_atom_site_fract_x
_atom_site_fract_y
_atom_site_fract_z
_atom_site_occupancy
_atom_site_U_iso_or_equiv
C4 C 0.7785 0.51 -0.0501 1 0.0
H17 H 0.6838 0.268 0.0436 1 0.0
H6 H 0.5175 0.4345 0.8513 1 0.0
H20 H 0.8346 0.1382 0.8966 1 0.0
H12 H 0.8235 0.5955 -0.0538 1 0.0
H11 H 0.389 0.0222 0.7918 1 0.0
N1 N 0.4857 0.1647 0.7694 1 0.0
Cl4 Cl-1 0.2183 0.1426 0.2934 1 0.0
C6 C 0.8479 0.183 -0.036 1 0.0
Cl2 Cl-1 0.4019 0.1802 0.0967 1 0.0
H8 H 0.4367 0.3574 0.8739 1 0.0
H15 H 0.7277 0.0553 0.0521 1 0.0
H2 H+1 0.802 0.3511 0.0727 1 0.0
H18 H 0.854 0.0579 0.0068 1 0.0
Cl3 Cl-1 0.431 0.1795 0.3998 1 0.0
C5 C 0.7204 0.183 0.0119 1 0.0
H3 H 0.5001 0.4059 0.6697 1 0.0
H19 H 0.8921 0.2697 -0.0373 1 0.0
H13 H 0.7421 0.5953 -0.0177 1 0.0
Hg1 Hg+2 0.34402 0.26701 0.25905 1 0.0
Cl1 Cl-1 0.3427 0.681 0.2635 1 0.0
C3 C 0.4379 -0.023 0.7867 1 0.0
H9 H 0.4517 -0.0947 0.8487 1 0.0
H1 H+1 0.5323 0.1185 0.7632 1 0.0
H16 H 0.7058 0.1435 -0.0556 1 0.0
H7 H 0.5013 0.2324 0.9217 1 0.0
H5 H 0.4696 0.1892 0.6204 1 0.0
H14 H 0.7627 0.4749 0.8813 1 0.0
N2 N 0.7892 0.3126 0.008 1 0.0
H10 H 0.4426 0.8797 0.73 1 0.0
H4 H 0.4181 0.333 0.6851 1 0.0
C1 C 0.4666 0.283 0.6788 1 0.0
C2 C 0.4857 0.311 0.8622 1 0.0
